data_4117384
loop_
_publ_author_name
'Daryl A. Guthrie'
'Nam Y. Kim'
'Maxime A. Siegler'
'Cathy D. Moore'
'John P. Toscano'

_publ_section_title
;
 Development of N-Substituted Hydroxylamines as Efficient Nitroxyl (HNO)
 Donors
;
_journal_name_full 'Journal of the American Chemical Society'
_journal_page_first 1962
_journal_page_last 1965
_journal_paper_doi 10.1021/ja2103923
_journal_volume 134
_journal_year 2012
_chemical_formula_moiety 'C8 H14 N3 O4, Cl'
_chemical_formula_sum 'C8 H14 Cl N3 O4'
_chemical_formula_weight 251.67
_chemical_name_systematic
; 
 ? 
;
_space_group_IT_number 2
_symmetry_cell_setting triclinic
_symmetry_space_group_name_Hall '-P 1'
_symmetry_space_group_name_H-M 'P -1'
_atom_sites_solution_hydrogens difmap
_atom_sites_solution_primary direct
_atom_sites_solution_secondary difmap
_audit_creation_method SHELXL-97
_cell_angle_alpha 81.909(3)
_cell_angle_beta 81.289(3)
_cell_angle_gamma 63.606(4)
_cell_formula_units_Z 2
_cell_length_a 7.5765(3)
_cell_length_b 7.6395(4)
_cell_length_c 11.1394(3)
_cell_measurement_reflns_used 3855
_cell_measurement_temperature 110(2)
_cell_measurement_theta_max 26.31
_cell_measurement_theta_min 1.85
_cell_volume 568.92(4)
_computing_cell_refinement
;
CrysAlisPro, Agilent Technologies,
Version 1.171.35.11 (release 16-05-2011 CrysAlis171 .NET)
(compiled May 16 2011,17:55:39)
;
_computing_data_collection
;
CrysAlisPro, Agilent Technologies,
Version 1.171.35.11 (release 16-05-2011 CrysAlis171 .NET)
(compiled May 16 2011,17:55:39)
;
_computing_data_reduction
;
CrysAlisPro, Agilent Technologies,
Version 1.171.35.11 (release 16-05-2011 CrysAlis171 .NET)
(compiled May 16 2011,17:55:39)
;
_computing_molecular_graphics 'SHELXTL v6.10 (Sheldrick, 2008)'
_computing_publication_material 'SHELXTL v6.10 (Sheldrick, 2008)'
_computing_structure_refinement 'SHELXL-97 (Sheldrick, 2008)'
_computing_structure_solution 'SHELXS-97 (Sheldrick, 2008)'
_diffrn_ambient_temperature 110(2)
_diffrn_detector_area_resol_mean 15.989
_diffrn_measured_fraction_theta_full 1.000
_diffrn_measured_fraction_theta_max 1.000
_diffrn_measurement_device_type 'Goniometer KM4/Xcalibur, detector: Sapphire3'
_diffrn_measurement_method '\w scans'
_diffrn_radiation_monochromator graphite
_diffrn_radiation_source 'Enhance (Mo) X-ray Source'
_diffrn_radiation_type MoK\a
_diffrn_radiation_wavelength 0.71073
_diffrn_reflns_av_R_equivalents 0.0273
_diffrn_reflns_av_sigmaI/netI 0.0265
_diffrn_reflns_limit_h_max 8
_diffrn_reflns_limit_h_min -9
_diffrn_reflns_limit_k_max 9
_diffrn_reflns_limit_k_min -9
_diffrn_reflns_limit_l_max 13
_diffrn_reflns_limit_l_min -13
_diffrn_reflns_number 8665
_diffrn_reflns_theta_full 26.25
_diffrn_reflns_theta_max 26.25
_diffrn_reflns_theta_min 2.99
_exptl_absorpt_coefficient_mu 0.340
_exptl_absorpt_correction_T_max 0.980
_exptl_absorpt_correction_T_min 0.926
_exptl_absorpt_correction_type analytical
_exptl_absorpt_process_details
;
CrysAlisPro, Agilent Technologies,
Version 1.171.35.11 (release 16-05-2011 CrysAlis171 .NET)
(compiled May 16 2011,17:55:39)
Analytical numeric absorption correction using a multifaceted crystal
            model based on expressions derived by R.C. Clark & J.S. Reid.
(Clark, R. C. & Reid, J. S. (1995). Acta Cryst. A51, 887-897)
;
_exptl_crystal_colour colorless
_exptl_crystal_density_diffrn 1.469
_exptl_crystal_description lath
_exptl_crystal_F_000 264
_exptl_crystal_size_max 0.38
_exptl_crystal_size_mid 0.11
_exptl_crystal_size_min 0.07
_refine_diff_density_max 0.305
_refine_diff_density_min -0.245
_refine_diff_density_rms 0.049
_refine_ls_extinction_method none
_refine_ls_goodness_of_fit_ref 1.064
_refine_ls_hydrogen_treatment mixed
_refine_ls_matrix_type full
_refine_ls_number_parameters 160
_refine_ls_number_reflns 2291
_refine_ls_number_restraints 3
_refine_ls_restrained_S_all 1.065
_refine_ls_R_factor_all 0.0367
_refine_ls_R_factor_gt 0.0295
_refine_ls_shift/su_max 0.000
_refine_ls_shift/su_mean 0.000
_refine_ls_structure_factor_coef Fsqd
_refine_ls_weighting_details 'calc w=1/[\s^2^(Fo^2^)+(0.0409P)^2^+0.2098P] where P=(Fo^2^+2Fc^2^)/3'
_refine_ls_weighting_scheme calc
_refine_ls_wR_factor_gt 0.0781
_refine_ls_wR_factor_ref 0.0814
_reflns_number_gt 1970
_reflns_number_total 2291
_reflns_threshold_expression I>2\s(I)
_cod_data_source_file ja2103923_si_002_3.cif
_cod_data_source_block 3a
_cod_database_code 4117384

loop_
_symmetry_equiv_pos_as_xyz
'x, y, z'
'-x, -y, -z'

loop_
_atom_site_label
_atom_site_type_symbol
_atom_site_fract_x
_atom_site_fract_y
_atom_site_fract_z
_atom_site_U_iso_or_equiv
_atom_site_adp_type
_atom_site_occupancy
_atom_site_symmetry_multiplicity
_atom_site_calc_flag
_atom_site_refinement_flags
C1 C 0.0247(2) 0.6201(2) 0.13186(14) 0.0210(3) Uani 1 1 d .
H1A H 0.0621 0.7132 0.1607 0.032 Uiso 1 1 calc R
H1B H -0.1005 0.6921 0.0951 0.032 Uiso 1 1 calc R
H1C H 0.1284 0.5439 0.0709 0.032 Uiso 1 1 calc R
C2 C -0.0001(2) 0.4821(2) 0.23892(14) 0.0178(3) Uani 1 1 d .
H2A H -0.0538 0.3999 0.2106 0.021 Uiso 1 1 calc R
H2B H -0.0988 0.5614 0.3021 0.021 Uiso 1 1 calc R
C3 C 0.1928(2) 0.3460(2) 0.29751(13) 0.0141(3) Uani 1 1 d .
C4 C 0.3441(2) 0.2154(2) 0.20381(13) 0.0151(3) Uani 1 1 d .
C5 C 0.5207(2) 0.4203(2) 0.18799(13) 0.0148(3) Uani 1 1 d .
C6 C 0.2641(2) 0.4658(2) 0.35756(13) 0.0138(3) Uani 1 1 d .
C7 C 0.6363(2) 0.1513(2) 0.05772(14) 0.0203(3) Uani 1 1 d .
H7A H 0.6279 0.0269 0.0579 0.031 Uiso 1 1 calc R
H7B H 0.7704 0.1249 0.0729 0.031 Uiso 1 1 calc R
H7C H 0.6065 0.2256 -0.0217 0.031 Uiso 1 1 calc R
C8 C 0.4532(2) 0.6574(2) 0.33639(15) 0.0211(3) Uani 1 1 d .
H8A H 0.3391 0.7428 0.3882 0.032 Uiso 1 1 calc R
H8B H 0.4841 0.7365 0.2668 0.032 Uiso 1 1 calc R
H8C H 0.5678 0.5898 0.3836 0.032 Uiso 1 1 calc R
N1 N 0.14315(19) 0.21757(18) 0.39562(11) 0.0146(3) Uani 1 1 d D
H1D H 0.060(3) 0.294(3) 0.4557(16) 0.022(5) Uiso 1 1 d D
H1E H 0.083(3) 0.147(3) 0.3655(19) 0.039(6) Uiso 1 1 d D
N2 N 0.49254(18) 0.26627(17) 0.15396(11) 0.0146(3) Uani 1 1 d .
N3 N 0.40619(18) 0.51142(17) 0.29201(11) 0.0148(3) Uani 1 1 d .
O1 O 0.32021(16) 0.08598(15) 0.44640(10) 0.0195(2) Uani 1 1 d D
H1 H 0.276(3) 0.045(3) 0.5160(17) 0.035(6) Uiso 1 1 d D
O2 O 0.32350(17) 0.08045(16) 0.17275(10) 0.0228(3) Uani 1 1 d .
O3 O 0.63990(15) 0.47191(15) 0.13122(10) 0.0199(2) Uani 1 1 d .
O4 O 0.18658(16) 0.52687(15) 0.45675(9) 0.0184(2) Uani 1 1 d .
Cl1 Cl 0.88111(6) 0.03493(6) 0.33570(3) 0.02328(13) Uani 1 1 d .

loop_
_atom_site_aniso_label
_atom_site_aniso_U_11
_atom_site_aniso_U_22
_atom_site_aniso_U_33
_atom_site_aniso_U_23
_atom_site_aniso_U_13
_atom_site_aniso_U_12
C1 0.0199(8) 0.0210(8) 0.0196(8) 0.0015(6) -0.0049(6) -0.0066(6)
C2 0.0132(7) 0.0217(8) 0.0195(8) -0.0014(6) -0.0031(6) -0.0080(6)
C3 0.0130(7) 0.0159(7) 0.0146(7) -0.0003(6) 0.0004(6) -0.0082(6)
C4 0.0166(7) 0.0155(7) 0.0131(7) -0.0003(5) -0.0022(6) -0.0068(6)
C5 0.0120(7) 0.0144(7) 0.0152(7) 0.0016(6) -0.0035(6) -0.0034(6)
C6 0.0108(7) 0.0118(7) 0.0172(7) -0.0002(5) -0.0027(6) -0.0033(6)
C7 0.0176(8) 0.0210(8) 0.0181(8) -0.0053(6) 0.0038(6) -0.0051(6)
C8 0.0221(8) 0.0204(8) 0.0269(8) -0.0058(6) 0.0011(7) -0.0146(7)
N1 0.0137(6) 0.0169(6) 0.0145(6) -0.0013(5) -0.0003(5) -0.0081(5)
N2 0.0135(6) 0.0154(6) 0.0132(6) -0.0021(5) 0.0012(5) -0.0052(5)
N3 0.0134(6) 0.0142(6) 0.0186(6) -0.0028(5) -0.0004(5) -0.0076(5)
O1 0.0174(6) 0.0202(5) 0.0185(6) 0.0038(4) -0.0031(4) -0.0071(5)
O2 0.0306(6) 0.0220(6) 0.0214(6) -0.0077(5) 0.0042(5) -0.0168(5)
O3 0.0158(5) 0.0243(6) 0.0208(6) 0.0014(4) 0.0004(4) -0.0114(5)
O4 0.0177(5) 0.0206(5) 0.0180(6) -0.0070(4) 0.0017(4) -0.0088(4)
Cl1 0.0290(2) 0.0317(2) 0.0184(2) 0.00323(15) -0.00516(15) -0.02203(18)

loop_
_atom_type_symbol
_atom_type_description
_atom_type_scat_dispersion_real
_atom_type_scat_dispersion_imag
_atom_type_scat_source
C C 0.0033 0.0016 'International Tables Vol C Tables 4.2.6.8 and 6.1.1.4'
H H 0.0000 0.0000 'International Tables Vol C Tables 4.2.6.8 and 6.1.1.4'
Cl Cl 0.1484 0.1585 'International Tables Vol C Tables 4.2.6.8 and 6.1.1.4'
N N 0.0061 0.0033 'International Tables Vol C Tables 4.2.6.8 and 6.1.1.4'
O O 0.0106 0.0060 'International Tables Vol C Tables 4.2.6.8 and 6.1.1.4'

loop_
_geom_angle_atom_site_label_1
_geom_angle_atom_site_label_2
_geom_angle_atom_site_label_3
_geom_angle
C2 C1 H1A 109.5
C2 C1 H1B 109.5
H1A C1 H1B 109.5
C2 C1 H1C 109.5
H1A C1 H1C 109.5
H1B C1 H1C 109.5
C1 C2 C3 114.44(12)
C1 C2 H2A 108.7
C3 C2 H2A 108.7
C1 C2 H2B 108.7
C3 C2 H2B 108.7
H2A C2 H2B 107.6
N1 C3 C6 107.05(12)
N1 C3 C4 107.70(11)
C6 C3 C4 114.73(12)
N1 C3 C2 107.08(12)
C6 C3 C2 110.15(11)
C4 C3 C2 109.80(12)
O2 C4 N2 123.43(14)
O2 C4 C3 119.97(13)
N2 C4 C3 116.49(12)
O3 C5 N2 121.43(13)
O3 C5 N3 121.11(13)
N2 C5 N3 117.45(12)
O4 C6 N3 122.67(13)
O4 C6 C3 120.54(13)
N3 C6 C3 116.64(12)
N2 C7 H7A 109.5
N2 C7 H7B 109.5
H7A C7 H7B 109.5
N2 C7 H7C 109.5
H7A C7 H7C 109.5
H7B C7 H7C 109.5
N3 C8 H8A 109.5
N3 C8 H8B 109.5
H8A C8 H8B 109.5
N3 C8 H8C 109.5
H8A C8 H8C 109.5
H8B C8 H8C 109.5
O1 N1 C3 107.75(11)
O1 N1 H1D 107.6(11)
C3 N1 H1D 108.6(11)
O1 N1 H1E 110.7(12)
C3 N1 H1E 111.8(13)
H1D N1 H1E 110.2(17)
C4 N2 C5 124.83(12)
C4 N2 C7 118.66(12)
C5 N2 C7 116.51(12)
C6 N3 C5 124.22(12)
C6 N3 C8 118.40(12)
C5 N3 C8 117.27(12)
N1 O1 H1 102.3(14)

loop_
_geom_bond_atom_site_label_1
_geom_bond_atom_site_label_2
_geom_bond_distance
C1 C2 1.525(2)
C1 H1A 0.9800
C1 H1B 0.9800
C1 H1C 0.9800
C2 C3 1.546(2)
C2 H2A 0.9900
C2 H2B 0.9900
C3 N1 1.4835(18)
C3 C6 1.516(2)
C3 C4 1.521(2)
C4 O2 1.2107(18)
C4 N2 1.3652(19)
C5 O3 1.2017(18)
C5 N2 1.3954(19)
C5 N3 1.4021(19)
C6 O4 1.2199(18)
C6 N3 1.3557(19)
C7 N2 1.4725(18)
C7 H7A 0.9800
C7 H7B 0.9800
C7 H7C 0.9800
C8 N3 1.4755(18)
C8 H8A 0.9800
C8 H8B 0.9800
C8 H8C 0.9800
N1 O1 1.4145(16)
N1 H1D 0.916(16)
N1 H1E 0.965(18)
O1 H1 0.871(18)

loop_
_geom_hbond_atom_site_label_D
_geom_hbond_atom_site_label_H
_geom_hbond_atom_site_label_A
_geom_hbond_distance_DH
_geom_hbond_distance_HA
_geom_hbond_distance_DA
_geom_hbond_angle_DHA
_geom_hbond_site_symmetry_A
N1 H1D O4 0.916(16) 1.966(17) 2.8426(16) 159.7(16) 2_566
N1 H1E Cl1 0.965(18) 2.137(19) 3.0758(13) 163.7(18) 1_455
O1 H1 Cl1 0.871(18) 2.069(19) 2.9277(12) 168.3(19) 2_656

loop_
_geom_torsion_atom_site_label_1
_geom_torsion_atom_site_label_2
_geom_torsion_atom_site_label_3
_geom_torsion_atom_site_label_4
_geom_torsion
C1 C2 C3 N1 -177.68(12)
C1 C2 C3 C6 66.25(16)
C1 C2 C3 C4 -61.02(16)
N1 C3 C4 O2 42.75(18)
C6 C3 C4 O2 161.82(13)
C2 C3 C4 O2 -73.51(17)
N1 C3 C4 N2 -140.82(12)
C6 C3 C4 N2 -21.76(18)
C2 C3 C4 N2 102.91(14)
N1 C3 C6 O4 -37.81(17)
C4 C3 C6 O4 -157.24(13)
C2 C3 C6 O4 78.28(17)
N1 C3 C6 N3 146.59(12)
C4 C3 C6 N3 27.16(18)
C2 C3 C6 N3 -97.33(14)
C6 C3 N1 O1 -64.56(14)
C4 C3 N1 O1 59.30(14)
C2 C3 N1 O1 177.33(11)
O2 C4 N2 C5 -179.75(13)
C3 C4 N2 C5 4.0(2)
O2 C4 N2 C7 -0.3(2)
C3 C4 N2 C7 -176.57(12)
O3 C5 N2 C4 -171.25(13)
N3 C5 N2 C4 9.5(2)
O3 C5 N2 C7 9.3(2)
N3 C5 N2 C7 -170.01(12)
O4 C6 N3 C5 169.27(13)
C3 C6 N3 C5 -15.23(19)
O4 C6 N3 C8 -6.7(2)
C3 C6 N3 C8 168.76(12)
O3 C5 N3 C6 177.37(13)
N2 C5 N3 C6 -3.3(2)
O3 C5 N3 C8 -6.6(2)
N2 C5 N3 C8 172.71(12)
